data_2004583
loop_
_publ_author_name
'Tahir, M. N.'
'\"Ulk\"u, D.'
'Muvsumov, E. M.'

_publ_section_title
Poly[bis(<i>p</i>-nitrosalicylato-<i>O</i>:<i>O</i>')disilver(I)-<i>O</i>^3^:<i>Ag</i>';<i>Ag</i>:<i>O</i>^3'^]
_journal_issue 3
_journal_name_full 'Acta Crystallographica Section C'
_journal_page_first 593
_journal_page_last 595
_journal_paper_doi 10.1107/S010827019501314X
_journal_volume 52
_journal_year 1996
_chemical_formula_analytical '(NO2 OH C6H3 CO2 Ag)2'
_chemical_formula_iupac '[Ag2 (C7 H4 N1 O5)2]'
_chemical_formula_moiety '(C7 H4 Ag1 N1 O5)2'
_chemical_formula_structural 'C7 H4 N O5 Ag 1+'
_chemical_formula_sum 'C14 H8 Ag2 N2 O10'
_chemical_formula_weight 579.968
_chemical_name_systematic
;
catena-[bis(p-nitrosalicylato)disilver(I)]
;
_space_group_crystal_system monoclinic
_space_group_IT_number 14
_space_group_name_Hall '-P 2yn'
_space_group_name_H-M_alt 'P 1 21/n 1'
_symmetry_space_group_name_Hall '-P 2yn'
_symmetry_space_group_name_H-M 'P 1 21/n 1'
_cell_angle_alpha 90.0
_cell_angle_beta 93.050(10)
_cell_angle_gamma 90.0
_cell_formula_units_Z 2
_cell_length_a 3.6140(10)
_cell_length_b 31.543(2)
_cell_length_c 6.7500(10)
_cell_measurement_reflns_used 25
_cell_measurement_temperature 295
_cell_measurement_theta_max 18.83
_cell_measurement_theta_min 15.19
_cell_volume 768.4(2)
_computing_cell_refinement 'CAD-4 Software'
_computing_data_collection 'CAD-4 Software (Enraf-Nonius, 1989)'
_computing_data_reduction 'MolEN (Fair, 1990)'
_computing_molecular_graphics 'ORTEPII (Johnson, 1976)'
_computing_publication_material MolEN
_computing_structure_refinement 'MolEN LSFM'
_computing_structure_solution 'Perschar & Schenk (1987) '
_diffrn_ambient_temperature 295
_diffrn_measurement_device 'Enraf-Nonius CAD-4'
_diffrn_measurement_method \w/2\q
_diffrn_radiation_monochromator graphite
_diffrn_radiation_source 'X-ray tube'
_diffrn_radiation_type MoK\a
_diffrn_radiation_wavelength 0.71073
_diffrn_reflns_av_R_equivalents 0.137
_diffrn_reflns_limit_h_max 4
_diffrn_reflns_limit_h_min -4
_diffrn_reflns_limit_k_max 35
_diffrn_reflns_limit_k_min 0
_diffrn_reflns_limit_l_max 8
_diffrn_reflns_limit_l_min 0
_diffrn_reflns_number 1613
_diffrn_reflns_theta_max 26
_diffrn_reflns_theta_min 1
_diffrn_standards_decay_% 4.4
_diffrn_standards_interval_time 120
_diffrn_standards_number 3
_exptl_absorpt_coefficient_mu 2.62
_exptl_absorpt_correction_T_max 0.999
_exptl_absorpt_correction_T_min 0.705
_exptl_absorpt_correction_type 'empirical via \y scans (North, Phillips & Mathews, 1968)'
_exptl_crystal_colour yellow
_exptl_crystal_density_diffrn 2.51
_exptl_crystal_density_meas ?
_exptl_crystal_density_method none
_exptl_crystal_description needle
_exptl_crystal_size_max 0.4
_exptl_crystal_size_mid 0.12
_exptl_crystal_size_min 0.08
_refine_diff_density_max 1.02
_refine_diff_density_min -0.77
_refine_ls_extinction_coef none
_refine_ls_extinction_method none
_refine_ls_goodness_of_fit_obs 0.70
_refine_ls_hydrogen_treatment
;
All H atoms were located geometrically 0.95\%A from their
attached atom and a riding model was used.
;
_refine_ls_matrix_type full
_refine_ls_number_constraints 4
_refine_ls_number_parameters 127
_refine_ls_number_reflns 631
_refine_ls_number_restraints 0
_refine_ls_R_factor_all 0.1657
_refine_ls_R_factor_obs 0.054
_refine_ls_shift/esd_max <0.0001
_refine_ls_structure_factor_coef F
_refine_ls_weighting_scheme
;
A modified unit-weight scheme was used:
if F>=threshold then w = [threshold/F]^2^ and
if F^2^<cutoff x \sF^2^ then w = 0
(where threshold = 24, cutoff = 6.2)
;
_refine_ls_wR_factor_obs 0.065
_reflns_number_observed 833
_reflns_number_total 1383
_reflns_observed_criterion I>3\s(I)
_cod_data_source_file bm1026.cif
_cod_data_source_block TOZ
_cod_depositor_comments
;
The following automatic conversions were performed:

'_exptl_crystal_density_meas' value 'none' was changed to '?' - the
value is perceived as not measured.

Automatic conversion script
Id: cif_fix_values 3008 2015-01-20 13:52:24Z robertas 
;
_cod_original_sg_symbol_H-M 'P 21/n'
_cod_database_code 2004583

loop_
_space_group_symop_id
_space_group_symop_operation_xyz
1 x,y,z
2 -x,-y,-z
3 1/2-x,1/2+y,1/2-z
4 x+1/2,-y+1/2,z+1/2

loop_
_atom_site_aniso_label
_atom_site_aniso_U_11
_atom_site_aniso_U_22
_atom_site_aniso_U_33
_atom_site_aniso_U_12
_atom_site_aniso_U_13
_atom_site_aniso_U_23
_atom_site_aniso_type_symbol
Ag1 0.0695(8) 0.0298(6) 0.0408(6) 0.0000(10) 0.0301(5) -0.0060(10) Ag
O1 0.066(8) 0.034(7) 0.037(6) -0.003(7) 0.034(6) -0.004(6) O
O2 0.049(7) 0.024(6) 0.042(6) 0.005(7) 0.021(5) -0.005(7) O
O3 0.062(8) 0.028(7) 0.041(6) -0.003(6) 0.034(6) -0.001(6) O
O4 0.110(10) 0.045(9) 0.064(8) -0.001(9) 0.056(8) -0.020(7) O
O5 0.140(10) 0.037(9) 0.110(10) 0.000(10) 0.070(10) -0.010(10) O
N1 0.070(10) 0.032(9) 0.052(9) 0.004(9) 0.028(8) -0.014(8) N
C1 0.030(10) 0.019(8) 0.050(10) 0.001(8) 0.020(10) -0.005(9) C
C2 0.030(10) 0.030(10) 0.038(9) 0.002(9) 0.014(8) 0.010(9) C
C3 0.040(10) 0.030(10) 0.029(9) 0.003(9) 0.010(8) -0.009(8) C
C4 0.040(10) 0.022(9) 0.040(10) 0.009(9) 0.015(9) -0.002(8) C
C5 0.060(10) 0.020(9) 0.040(10) 0.003(9) 0.020(10) 0.002(8) C
C6 0.050(10) 0.021(9) 0.030(8) 0.001(9) 0.014(8) 0.005(8) C
C7 0.050(10) 0.020(10) 0.026(9) 0.003(9) 0.007(9) 0.004(8) C

loop_
_atom_site_label
_atom_site_fract_x
_atom_site_fract_y
_atom_site_fract_z
_atom_site_B_iso_or_equiv
_atom_site_thermal_displace_type
_atom_site_type_symbol
Ag1 -0.1814(5) -.02807(5) .1225(2) 3.61(3) Beq Ag
O1 -.016(4) -.0764(4) -.082(2) 3.5(3) Beq O
O2 .218(3) -.0309(4) -0.295(2) 3.0(3) Beq O
O3 .405(4) -.0546(4) -0.626(2) 3.4(3) Beq O
O4 .580(5) -0.1936(5) -0.928(2) 5.7(4) Beq O
O5 .343(5) -0.2382(5) -0.731(3) 7.1(5) Beq O
N1 .434(5) -0.2032(5) -0.779(3) 4.1(4) Beq N
C1 .210(5) -0.1040(5) -0.379(3) 2.5(4) Beq C
C2 .340(5) -.0946(6) -0.565(3) 2.6(4) Beq C
C3 .412(5) -0.1270(6) -0.698(3) 2.6(4) Beq C
C4 .349(5) -0.1682(6) -0.637(3) 2.7(4) Beq C
C5 .223(6) -0.1784(6) -0.455(3) 3.1(4) Beq C
C6 .147(5) -0.1457(5) -0.327(3) 2.5(4) Beq C
C7 .124(5) -.0682(6) -0.240(3) 2.6(4) Beq C
H3 .502 -0.121 -0.825 3.1 Beq H
H5 .191 -0.207 -0.418 3.9 Beq H
H6 .048 -0.152 -0.203 2.9 Beq H
H3' .359 -0.031 -0.541 4.2 Beq H

loop_
_atom_type_symbol
_atom_type_scat_dispersion_real
_atom_type_scat_dispersion_imag
_atom_type_scat_source
C .017 .009 International_Tables_Vol_IV_Table_2.3.1
H 0 0 International_Tables_Vol_IV_Table_2.3.1
O .047 .032 International_Tables_Vol_IV_Table_2.3.1
N .029 .018 International_Tables_Vol_IV_Table_2.3.1

loop_
_geom_angle_atom_site_label_1
_geom_angle_atom_site_label_2
_geom_angle_atom_site_label_3
_geom_angle_site_symmetry_1
_geom_angle_site_symmetry_2
_geom_angle_site_symmetry_3
_geom_angle
_geom_angle_publ_flag
O1 Ag1 O2 . . 2_555 163.6(5) yes
O1 Ag1 O3 . . 1_456 113.4(5) yes
O2 Ag1 O3 2_555 . 1_456 82.4(4) yes
Ag1 O1 C7 . . . 123(2) yes
Ag1 O2 C7 . 2_555 2_555 127(2) yes
Ag1 O3 C2 . 1_456 1_456 130(2) yes
Ag1 O3 H3' . . . 106.7(9) no
C2 O3 H3' . . . 120.00(10) no
O4 N1 O5 . . . 127(2) yes
O4 N1 C4 . . . 118(2) yes
O5 N1 C4 . . . 116(2) yes
C2 C1 C6 . . . 120(2) yes
C2 C1 C7 . . . 119(2) yes
C6 C1 C7 . . . 121(2) yes
O3 C2 C1 . . . 123(2) yes
O3 C2 C3 . . . 117(2) yes
C1 C2 C3 . . . 120(2) yes
C2 C3 C4 . . . 117(2) yes
C2 C3 H3 . . . 121(2) no
C4 C3 H3 . . . 121(2) no
N1 C4 C3 . . . 117(2) yes
N1 C4 C5 . . . 119(2) yes
C3 C4 C5 . . . 124(2) yes
C4 C5 C6 . . . 118(2) yes
C4 C5 H5 . . . 121(2) no
C6 C5 H5 . . . 121(2) no
C1 C6 C5 . . . 121(2) yes
C1 C6 H6 . . . 119(2) no
C5 C6 H6 . . . 120(2) no
O1 C7 O2 . . . 125(2) yes
O1 C7 C1 . . . 119(2) yes
O2 C7 C1 . . . 116(2) yes

loop_
_geom_bond_atom_site_label_1
_geom_bond_atom_site_label_2
_geom_bond_site_symmetry_2
_geom_bond_distance
_geom_bond_publ_flag
Ag1 Ag1 2_555 2.796(2) yes
Ag1 O1 . 2.160(10) yes
Ag1 O2 2_555 2.200(10) yes
Ag1 O3 1_456 2.470(10) yes
O1 C7 . 1.23(2) yes
O2 C7 . 1.28(2) yes
O3 C2 . 1.35(2) yes
O3 H3' . 0.950(10) no
O4 N1 . 1.20(2) yes
O5 N1 . 1.20(2) yes
N1 C4 . 1.51(3) yes
C1 C2 . 1.40(3) yes
C1 C6 . 1.38(2) yes
C1 C7 . 1.51(3) yes
C2 C3 . 1.39(3) yes
C3 C4 . 1.38(3) yes
C3 H3 . 0.95(2) no
C4 C5 . 1.37(3) yes
C5 C6 . 1.38(3) yes
C5 H5 . 0.95(2) no
C6 H6 . 0.95(2) no

loop_
_geom_torsion_atom_site_label_1
_geom_torsion_atom_site_label_2
_geom_torsion_atom_site_label_3
_geom_torsion_atom_site_label_4
_geom_torsion
_geom_torsion_publ_flag
Ag1 O1 C7 O2 6(3) yes
Ag1 O1 C7 C1 -176.43(1.19) ?
H3' O3 C2 C1 -0.58(2.59) ?
H3' O3 C2 C3 179.83(1.49) ?
O4 N1 C4 C3 6.24(2.69) ?
O4 N1 C4 C5 -172.41(1.89) ?
O5 N1 C4 C3 -173.05(1.88) ?
O5 N1 C4 C5 8(3) yes
C6 C1 C2 O3 179.47(1.69) ?
C6 C1 C2 C3 -0.95(2.76) ?
C7 C1 C2 O3 2.12(2.72) ?
C7 C1 C2 C3 -178.30(1.70) ?
C2 C1 C6 C5 2.22(2.82) ?
C2 C1 C6 H6 -177.32(1.77) ?
C7 C1 C6 C5 179.53(1.77) ?
C7 C1 C6 H6 -0.03(3.13) ?
C2 C1 C7 O1 174.86(1.74) ?
C2 C1 C7 O2 -8(3) yes
C6 C1 C7 O1 -2.46(2.75) ?
C6 C1 C7 O2 174.87(1.67) ?
O3 C2 C3 C4 179.60(1.65) ?
O3 C2 C3 H3 -0.04(2.78) ?
C1 C2 C3 C4 0.00(2.75) ?
C1 C2 C3 H3 -179.64(1.79) ?
C2 C3 C4 N1 -178.87(1.67) ?
C2 C3 C4 C5 -0.29(2.93) ?
H3 C3 C4 N1 0.76(2.89) ?
H3 C3 C4 C5 179.34(1.91) ?
N1 C4 C5 C6 -179.94(1.57) ?
N1 C4 C5 H5 0.52(3.10) ?
C3 C4 C5 C6 1.51(3.05) ?
C3 C4 C5 H5 -178.04(1.94) ?
C4 C5 C6 C1 -2.45(2.90) ?
C4 C5 C6 H6 177.09(1.87) ?
H5 C5 C6 C1 177.09(1.90) ?
H5 C5 C6 H6 -3.38(3.29) ?

loop_
_cod_changelog_entry_id
_cod_changelog_entry_author
_cod_changelog_entry_date
_cod_changelog_entry_text
1 'Vaitkus, Antanas' 2022-10-03T13:10:00+03:00
;
 Added the 'x+1/2,-y+1/2,z+1/2' symmetry operation to the space group symmetry
 operation list after consulting the original publication. Updated space group
 information.
;
